data_7218859
loop_
_publ_author_name
'Baruah, Jubaraj Bikash'
'Khakhlary, Prithiviraj'

_publ_section_title
;
 Selective interactions of 5-(hydroxyimino)quinolin-8-one with
 tetrabutylammonium fluoride and zinc(II) ions
;
_journal_name_full 'RSC Adv.'
_journal_paper_doi 10.1039/C4RA13805H
_journal_year 2014
_chemical_formula_sum 'C18 H14 N4 O6 Zn'
_chemical_formula_weight 447.70
_chemical_name_systematic
; 
 ? 
;
_space_group_IT_number 2
_symmetry_cell_setting triclinic
_symmetry_space_group_name_Hall '-P 1'
_symmetry_space_group_name_H-M 'P -1'
_atom_sites_solution_hydrogens geom
_atom_sites_solution_primary direct
_atom_sites_solution_secondary difmap
_audit_creation_method SHELXL-97
_cell_angle_alpha 64.840(11)
_cell_angle_beta 74.394(10)
_cell_angle_gamma 87.012(10)
_cell_formula_units_Z 1
_cell_length_a 7.2755(9)
_cell_length_b 7.9392(9)
_cell_length_c 8.4103(9)
_cell_measurement_reflns_used 1193
_cell_measurement_temperature 296(2)
_cell_measurement_theta_max 28.6931
_cell_measurement_theta_min 2.9082
_cell_volume 422.41(10)
_computing_cell_refinement 'CrysAlisPro, Agilent Technologies'
_computing_data_collection 'CrysAlisPro, Agilent Technologies'
_computing_data_reduction 'CrysAlisPro, Agilent Technologies'
_computing_molecular_graphics 'Bruker SHELXTL'
_computing_publication_material 'Bruker SHELXTL'
_computing_structure_refinement 'SHELXL-97 (Sheldrick, 1997)'
_computing_structure_solution 'SHELXS-97 (Sheldrick, 1990)'
_diffrn_ambient_temperature 296(2)
_diffrn_measured_fraction_theta_full 0.998
_diffrn_measured_fraction_theta_max 0.998
_diffrn_measurement_device_type 'SuperNova, Single source at offset), Eos'
_diffrn_radiation_monochromator graphite
_diffrn_radiation_source 'fine-focus sealed tube'
_diffrn_radiation_type MoK\a
_diffrn_radiation_wavelength 0.71073
_diffrn_reflns_av_R_equivalents 0.0280
_diffrn_reflns_av_sigmaI/netI 0.0585
_diffrn_reflns_limit_h_max 8
_diffrn_reflns_limit_h_min -8
_diffrn_reflns_limit_k_max 9
_diffrn_reflns_limit_k_min -8
_diffrn_reflns_limit_l_max 10
_diffrn_reflns_limit_l_min -8
_diffrn_reflns_number 2958
_diffrn_reflns_theta_full 25.25
_diffrn_reflns_theta_max 25.25
_diffrn_reflns_theta_min 2.91
_exptl_absorpt_coefficient_mu 1.503
_exptl_absorpt_correction_T_max 0.740
_exptl_absorpt_correction_T_min 0.655
_exptl_absorpt_correction_type multi-scan
_exptl_absorpt_process_details psi-scan
_exptl_crystal_colour Blue
_exptl_crystal_density_diffrn 1.760
_exptl_crystal_density_method 'not measured'
_exptl_crystal_description Block
_exptl_crystal_F_000 228
_exptl_crystal_size_max 0.30
_exptl_crystal_size_mid 0.24
_exptl_crystal_size_min 0.20
_refine_diff_density_max 0.406
_refine_diff_density_min -0.334
_refine_diff_density_rms 0.064
_refine_ls_extinction_method none
_refine_ls_goodness_of_fit_ref 0.924
_refine_ls_hydrogen_treatment mixed
_refine_ls_matrix_type full
_refine_ls_number_parameters 138
_refine_ls_number_reflns 1533
_refine_ls_number_restraints 2
_refine_ls_restrained_S_all 0.924
_refine_ls_R_factor_all 0.0539
_refine_ls_R_factor_gt 0.0417
_refine_ls_shift/su_max 0.000
_refine_ls_shift/su_mean 0.000
_refine_ls_structure_factor_coef Fsqd
_refine_ls_weighting_details 'calc w=1/[\s^2^(Fo^2^)+(0.0110P)^2^+0.6638P] where P=(Fo^2^+2Fc^2^)/3'
_refine_ls_weighting_scheme calc
_refine_ls_wR_factor_gt 0.0724
_refine_ls_wR_factor_ref 0.0790
_reflns_number_gt 1297
_reflns_number_total 1533
_reflns_threshold_expression >2sigma(I)
_cod_data_source_file c4ra13805h2.cif
_cod_data_source_block znoxm
_cod_depositor_comments
;
The following automatic conversions were performed:

'_symmetry_cell_setting' value 'Triclinic' changed to 'triclinic'
according to
/usr/data/users/saulius/crontab/automatic-downloads/rss-feeds/RSC/lib/dictionaries/cif_core.dic
dictionary named 'cif_core.dic' version 2.4.2 from 2011-04-26.

Automatic conversion script
Id: cif_fix_values 2935 2014-11-11 08:27:57Z andrius 
;
_cod_original_cell_volume 422.41(8)
_cod_original_sg_symbol_H-M P-1
_cod_database_code 7218859

loop_
_symmetry_equiv_pos_as_xyz
'x, y, z'
'-x, -y, -z'

loop_
_atom_site_label
_atom_site_type_symbol
_atom_site_fract_x
_atom_site_fract_y
_atom_site_fract_z
_atom_site_U_iso_or_equiv
_atom_site_adp_type
_atom_site_occupancy
_atom_site_symmetry_multiplicity
_atom_site_calc_flag
_atom_site_refinement_flags
Zn1 Zn 0.5000 0.5000 1.0000 0.0429(2) Uani 1 2 d S
O1 O 0.3927(4) 0.2671(3) 0.9857(3) 0.0450(7) Uani 1 1 d .
N1 N 0.6040(4) 0.6733(4) 0.7238(4) 0.0352(7) Uani 1 1 d .
O2 O 0.9489(4) 1.4491(3) 0.3187(3) 0.0529(7) Uani 1 1 d .
O3 O 0.2216(4) 0.6244(4) 0.9990(3) 0.0463(7) Uani 1 1 d D
H3B H 0.1409 0.5630 1.1017 0.070 Uiso 1 1 d R
C9 C 0.6733(4) 0.8435(4) 0.6947(4) 0.0290(7) Uani 1 1 d .
N2 N 0.8826(4) 1.2985(4) 0.3314(4) 0.0399(7) Uani 1 1 d .
C7 C 0.7449(5) 1.0413(5) 0.8329(5) 0.0390(9) Uani 1 1 d .
H7 H 0.7486 1.0608 0.9335 0.047 Uiso 1 1 calc R
C8 C 0.6695(5) 0.8648(5) 0.8599(5) 0.0356(8) Uani 1 1 d .
C6 C 0.8105(5) 1.1791(5) 0.6636(5) 0.0377(9) Uani 1 1 d .
H6 H 0.8559 1.2923 0.6521 0.045 Uiso 1 1 calc R
C4 C 0.7444(4) 0.9881(4) 0.5187(4) 0.0303(8) Uani 1 1 d .
C5 C 0.8141(5) 1.1614(5) 0.5040(5) 0.0326(8) Uani 1 1 d .
C2 C 0.6806(5) 0.7738(5) 0.4030(5) 0.0388(9) Uani 1 1 d .
H2 H 0.6835 0.7454 0.3059 0.047 Uiso 1 1 calc R
C1 C 0.6092(5) 0.6404(5) 0.5825(5) 0.0416(9) Uani 1 1 d .
H1 H 0.5635 0.5238 0.6028 0.050 Uiso 1 1 calc R
C3 C 0.7459(5) 0.9458(5) 0.3714(5) 0.0368(8) Uani 1 1 d .
H3 H 0.7919 1.0360 0.2521 0.044 Uiso 1 1 calc R
H3A H 0.190(5) 0.631(5) 0.908(4) 0.061(14) Uiso 1 1 d D

loop_
_atom_site_aniso_label
_atom_site_aniso_U_11
_atom_site_aniso_U_22
_atom_site_aniso_U_33
_atom_site_aniso_U_23
_atom_site_aniso_U_13
_atom_site_aniso_U_12
Zn1 0.0565(4) 0.0356(4) 0.0277(3) -0.0060(3) -0.0072(3) -0.0147(3)
O1 0.0597(18) 0.0409(14) 0.0283(14) -0.0108(11) -0.0064(13) -0.0118(13)
N1 0.0361(17) 0.0356(16) 0.0346(17) -0.0139(13) -0.0123(14) -0.0004(13)
O2 0.0641(19) 0.0369(15) 0.0467(16) -0.0115(12) -0.0054(14) -0.0144(13)
O3 0.0478(17) 0.0481(16) 0.0337(15) -0.0089(12) -0.0086(13) -0.0087(13)
C9 0.0273(18) 0.0279(17) 0.0302(18) -0.0111(14) -0.0074(15) -0.0005(14)
N2 0.0374(17) 0.0348(17) 0.0402(18) -0.0099(14) -0.0092(15) -0.0007(14)
C7 0.046(2) 0.039(2) 0.037(2) -0.0213(17) -0.0092(18) -0.0030(17)
C8 0.0312(19) 0.040(2) 0.032(2) -0.0138(17) -0.0064(16) 0.0004(16)
C6 0.036(2) 0.035(2) 0.044(2) -0.0181(17) -0.0113(18) -0.0009(16)
C4 0.0216(17) 0.0332(18) 0.0349(19) -0.0139(15) -0.0071(15) 0.0035(14)
C5 0.0250(17) 0.0319(18) 0.0354(19) -0.0117(15) -0.0040(15) 0.0002(14)
C2 0.045(2) 0.039(2) 0.033(2) -0.0183(16) -0.0075(18) -0.0021(17)
C1 0.048(2) 0.038(2) 0.043(2) -0.0194(18) -0.0148(19) -0.0037(18)
C3 0.035(2) 0.041(2) 0.0303(19) -0.0127(16) -0.0061(17) 0.0015(16)

loop_
_atom_type_symbol
_atom_type_description
_atom_type_scat_dispersion_real
_atom_type_scat_dispersion_imag
_atom_type_scat_source
C C 0.0033 0.0016 'International Tables Vol C Tables 4.2.6.8 and 6.1.1.4'
H H 0.0000 0.0000 'International Tables Vol C Tables 4.2.6.8 and 6.1.1.4'
N N 0.0061 0.0033 'International Tables Vol C Tables 4.2.6.8 and 6.1.1.4'
O O 0.0106 0.0060 'International Tables Vol C Tables 4.2.6.8 and 6.1.1.4'
Zn Zn 0.2839 1.4301 'International Tables Vol C Tables 4.2.6.8 and 6.1.1.4'

loop_
_geom_angle_atom_site_label_1
_geom_angle_atom_site_label_2
_geom_angle_atom_site_label_3
_geom_angle
_geom_angle_site_symmetry_1
_geom_angle_site_symmetry_3
N1 Zn1 N1 180.0 . 2_667
N1 Zn1 O1 100.07(9) . .
N1 Zn1 O1 79.93(9) 2_667 .
N1 Zn1 O1 79.93(9) . 2_667
N1 Zn1 O1 100.07(9) 2_667 2_667
O1 Zn1 O1 179.999(1) . 2_667
N1 Zn1 O3 89.71(10) . .
N1 Zn1 O3 90.29(10) 2_667 .
O1 Zn1 O3 90.81(10) . .
O1 Zn1 O3 89.19(10) 2_667 .
N1 Zn1 O3 90.29(10) . 2_667
N1 Zn1 O3 89.71(10) 2_667 2_667
O1 Zn1 O3 89.19(10) . 2_667
O1 Zn1 O3 90.81(10) 2_667 2_667
O3 Zn1 O3 180.0 . 2_667
C8 O1 Zn1 112.2(2) 2_667 .
C1 N1 C9 118.9(3) . .
C1 N1 Zn1 129.2(2) . .
C9 N1 Zn1 111.9(2) . .
N1 C9 C4 122.6(3) . .
N1 C9 C8 115.1(3) . .
C4 C9 C8 122.2(3) . .
O2 N2 C5 116.4(3) . .
C6 C7 C8 120.9(3) . .
O1 C8 C7 123.1(3) 2_667 .
O1 C8 C9 120.7(3) 2_667 .
C7 C8 C9 116.2(3) . .
C7 C6 C5 123.6(3) . .
C9 C4 C3 116.1(3) . .
C9 C4 C5 118.0(3) . .
C3 C4 C5 125.9(3) . .
N2 C5 C6 124.4(3) . .
N2 C5 C4 116.5(3) . .
C6 C5 C4 119.1(3) . .
C3 C2 C1 119.4(3) . .
N1 C1 C2 122.5(3) . .
C2 C3 C4 120.4(3) . .

loop_
_geom_bond_atom_site_label_1
_geom_bond_atom_site_label_2
_geom_bond_distance
_geom_bond_site_symmetry_2
Zn1 N1 2.075(3) .
Zn1 N1 2.075(3) 2_667
Zn1 O1 2.105(2) .
Zn1 O1 2.105(2) 2_667
Zn1 O3 2.207(3) .
Zn1 O3 2.207(3) 2_667
O1 C8 1.251(4) 2_667
N1 C1 1.311(4) .
N1 C9 1.365(4) .
O2 N2 1.264(3) .
C9 C4 1.408(4) .
C9 C8 1.462(4) .
N2 C5 1.365(4) .
C7 C6 1.347(5) .
C7 C8 1.435(4) .
C8 O1 1.251(4) 2_667
C6 C5 1.402(5) .
C4 C3 1.412(4) .
C4 C5 1.435(4) .
C2 C3 1.362(4) .
C2 C1 1.395(5) .
